data_7015179
loop_
_publ_author_name
'Coetzee, Jacorien'
'Cronje, Stephanie'
'Dobrza\'nska, Liliana'
'Raubenheimer, Helgard G.'
'Joon\'e, Gisela'
'Nell, Margo J.'
'Hoppe, Heinrich C.'

_publ_section_title
;
 Novel N-heterocyclic ylideneamine gold(I) complexes: synthesis,
 characterisation and screening for antitumour and antimalarial
 activity.
;
_journal_issue 7
_journal_name_full 'Dalton transactions (Cambridge, England : 2003)'
_journal_page_first 1471
_journal_page_last 1483
_journal_paper_doi 10.1039/c0dt01312a
_journal_volume 40
_journal_year 2011
_chemical_formula_moiety 'C27 H26 Au N3 P, N O3'
_chemical_formula_sum 'C27 H26 Au N4 O3 P'
_chemical_formula_weight 682.45
_chemical_melting_point '126-128 ^o^C'
_chemical_name_common work
_chemical_name_systematic
;
?
;
_space_group_IT_number 14
_symmetry_cell_setting monoclinic
_symmetry_space_group_name_Hall '-P 2ybc'
_symmetry_space_group_name_H-M 'P 1 21/c 1'
_atom_sites_solution_hydrogens geom
_atom_sites_solution_primary direct
_atom_sites_solution_secondary difmap
_audit_creation_method SHELXL-97
_cell_angle_alpha 90.00
_cell_angle_beta 96.825(3)
_cell_angle_gamma 90.00
_cell_formula_units_Z 4
_cell_length_a 9.3222(16)
_cell_length_b 15.499(3)
_cell_length_c 17.446(3)
_cell_measurement_reflns_used 6944
_cell_measurement_temperature 100(2)
_cell_measurement_theta_max 26.376
_cell_measurement_theta_min 2.625
_cell_volume 2502.8(8)
_computing_cell_refinement 'SAINT (Bruker, 2003)'
_computing_data_collection 'SMART (Bruker, 2003)'
_computing_data_reduction SAINT
_computing_molecular_graphics 'X-Seed (Barbour, 2003)'
_computing_structure_refinement 'SHELXL-97 (Sheldrick, 2008)'
_computing_structure_solution 'SHELXS-97 (Sheldrick, 2008)'
_diffrn_ambient_temperature 100(2)
_diffrn_measured_fraction_theta_full 0.983
_diffrn_measured_fraction_theta_max 0.962
_diffrn_measurement_device_type 'Bruker APEX CCD area-detector'
_diffrn_measurement_method \w
_diffrn_radiation_monochromator graphite
_diffrn_radiation_source 'fine-focus sealed tube'
_diffrn_radiation_type MoK\a
_diffrn_radiation_wavelength 0.71073
_diffrn_reflns_av_R_equivalents 0.0269
_diffrn_reflns_av_sigmaI/netI 0.0336
_diffrn_reflns_limit_h_max 11
_diffrn_reflns_limit_h_min -9
_diffrn_reflns_limit_k_max 19
_diffrn_reflns_limit_k_min -19
_diffrn_reflns_limit_l_max 21
_diffrn_reflns_limit_l_min -20
_diffrn_reflns_number 13604
_diffrn_reflns_theta_full 25.00
_diffrn_reflns_theta_max 26.40
_diffrn_reflns_theta_min 1.76
_exptl_absorpt_coefficient_mu 5.979
_exptl_absorpt_correction_T_max 0.7542
_exptl_absorpt_correction_T_min 0.4674
_exptl_absorpt_correction_type multi-scan
_exptl_absorpt_process_details 'SADABS (Sheldrick, 1997)'
_exptl_crystal_colour colorless
_exptl_crystal_density_diffrn 1.811
_exptl_crystal_density_method 'not measured'
_exptl_crystal_description block
_exptl_crystal_F_000 1336
_exptl_crystal_size_max 0.15
_exptl_crystal_size_mid 0.07
_exptl_crystal_size_min 0.05
_refine_diff_density_max 1.515
_refine_diff_density_min -0.549
_refine_diff_density_rms 0.128
_refine_ls_extinction_method none
_refine_ls_goodness_of_fit_ref 1.081
_refine_ls_hydrogen_treatment constr
_refine_ls_matrix_type full
_refine_ls_number_parameters 327
_refine_ls_number_reflns 4946
_refine_ls_number_restraints 0
_refine_ls_restrained_S_all 1.081
_refine_ls_R_factor_all 0.0332
_refine_ls_R_factor_gt 0.0254
_refine_ls_shift/su_max 0.001
_refine_ls_shift/su_mean 0.000
_refine_ls_structure_factor_coef Fsqd
_refine_ls_weighting_details 'calc w=1/[\s^2^(Fo^2^)+(0.0298P)^2^+0.4369P] where P=(Fo^2^+2Fc^2^)/3'
_refine_ls_weighting_scheme calc
_refine_ls_wR_factor_gt 0.0568
_refine_ls_wR_factor_ref 0.0610
_reflns_number_gt 4219
_reflns_number_total 4946
_reflns_threshold_expression >2sigma(I)
_cod_data_source_file c0dt01312a.txt
_cod_data_source_block 4b
_cod_original_cell_volume 2502.7(8)
_cod_original_sg_symbol_H-M P21/c
_cod_database_code 7015179

loop_
_symmetry_equiv_pos_as_xyz
'x, y, z'
'-x, y+1/2, -z+1/2'
'-x, -y, -z'
'x, -y-1/2, z-1/2'

loop_
_atom_site_label
_atom_site_type_symbol
_atom_site_fract_x
_atom_site_fract_y
_atom_site_fract_z
_atom_site_U_iso_or_equiv
_atom_site_adp_type
_atom_site_occupancy
_atom_site_symmetry_multiplicity
_atom_site_calc_flag
_atom_site_refinement_flags
_atom_site_disorder_assembly
_atom_site_disorder_group
Au1 Au 0.280305(14) 0.371680(8) 0.026725(7) 0.01627(6) Uani 1 1 d . . .
P1 P 0.32583(10) 0.24356(6) 0.08260(5) 0.01455(19) Uani 1 1 d . . .
O1 O 0.1872(3) 0.69901(18) 0.12406(15) 0.0313(7) Uani 1 1 d . . .
N1 N 0.2101(3) 0.56946(19) -0.14719(16) 0.0166(7) Uani 1 1 d . . .
O2 O 0.0586(3) 0.61523(17) 0.04363(16) 0.0279(7) Uani 1 1 d . . .
N2 N 0.3991(3) 0.48297(19) -0.12896(17) 0.0169(7) Uani 1 1 d . . .
O3 O 0.1715(3) 0.56285(18) 0.14927(16) 0.0291(7) Uani 1 1 d . . .
N3 N 0.2376(3) 0.4842(2) -0.03238(16) 0.0178(7) Uani 1 1 d . . .
H11 H 0.1827 0.5209 -0.0108 0.021 Uiso 1 1 calc R . .
N4 N 0.1390(3) 0.6259(2) 0.10572(19) 0.0206(7) Uani 1 1 d . . .
C111 C 0.2454(4) 0.1579(2) 0.02088(19) 0.0154(8) Uani 1 1 d . . .
C112 C 0.1066(4) 0.1704(2) -0.0156(2) 0.0186(8) Uani 1 1 d . . .
H112 H 0.0581 0.2234 -0.0095 0.022 Uiso 1 1 calc R . .
C113 C 0.0381(4) 0.1053(3) -0.0614(2) 0.0227(9) Uani 1 1 d . . .
H113 H -0.0573 0.1137 -0.0860 0.027 Uiso 1 1 calc R . .
C114 C 0.1087(4) 0.0290(3) -0.0707(2) 0.0241(9) Uani 1 1 d . . .
H114 H 0.0618 -0.0151 -0.1022 0.029 Uiso 1 1 calc R . .
C115 C 0.2478(4) 0.0157(3) -0.0348(2) 0.0254(9) Uani 1 1 d . . .
H115 H 0.2959 -0.0372 -0.0418 0.030 Uiso 1 1 calc R . .
C116 C 0.3167(4) 0.0800(2) 0.0116(2) 0.0207(8) Uani 1 1 d . . .
H116 H 0.4117 0.0710 0.0367 0.025 Uiso 1 1 calc R . .
C121 C 0.2569(4) 0.2265(2) 0.1743(2) 0.0158(8) Uani 1 1 d . . .
C122 C 0.2006(4) 0.1476(2) 0.1940(2) 0.0188(8) Uani 1 1 d . . .
H122 H 0.1986 0.1002 0.1594 0.023 Uiso 1 1 calc R . .
C123 C 0.1471(4) 0.1384(2) 0.2646(2) 0.0201(8) Uani 1 1 d . . .
H123 H 0.1057 0.0851 0.2776 0.024 Uiso 1 1 calc R . .
C124 C 0.1539(4) 0.2063(3) 0.3160(2) 0.0243(9) Uani 1 1 d . . .
H124 H 0.1179 0.1996 0.3644 0.029 Uiso 1 1 calc R . .
C125 C 0.2129(4) 0.2841(3) 0.2974(2) 0.0279(10) Uani 1 1 d . . .
H125 H 0.2196 0.3302 0.3335 0.034 Uiso 1 1 calc R . .
C126 C 0.2627(4) 0.2952(2) 0.2261(2) 0.0211(8) Uani 1 1 d . . .
H126 H 0.3004 0.3494 0.2127 0.025 Uiso 1 1 calc R . .
C131 C 0.5174(4) 0.2208(2) 0.0988(2) 0.0153(8) Uani 1 1 d . . .
C132 C 0.5853(4) 0.1909(2) 0.1689(2) 0.0187(8) Uani 1 1 d . . .
H132 H 0.5307 0.1801 0.2105 0.022 Uiso 1 1 calc R . .
C133 C 0.7340(4) 0.1767(2) 0.1780(2) 0.0202(8) Uani 1 1 d . . .
H133 H 0.7807 0.1563 0.2260 0.024 Uiso 1 1 calc R . .
C134 C 0.8139(4) 0.1920(2) 0.1177(2) 0.0204(8) Uani 1 1 d . . .
H134 H 0.9153 0.1825 0.1242 0.024 Uiso 1 1 calc R . .
C135 C 0.7457(4) 0.2213(2) 0.0474(2) 0.0200(8) Uani 1 1 d . . .
H135 H 0.8005 0.2314 0.0058 0.024 Uiso 1 1 calc R . .
C136 C 0.5986(4) 0.2358(2) 0.0379(2) 0.0175(8) Uani 1 1 d . . .
H136 H 0.5525 0.2560 -0.0103 0.021 Uiso 1 1 calc R . .
C211 C 0.2796(4) 0.5099(2) -0.0976(2) 0.0178(8) Uani 1 1 d . . .
C212 C 0.4051(4) 0.5240(2) -0.1995(2) 0.0178(8) Uani 1 1 d . . .
C213 C 0.5017(4) 0.5164(2) -0.2531(2) 0.0224(9) Uani 1 1 d . . .
H7 H 0.5830 0.4792 -0.2451 0.027 Uiso 1 1 calc R . .
C214 C 0.4737(4) 0.5660(2) -0.3194(2) 0.0236(9) Uani 1 1 d . . .
H8 H 0.5367 0.5620 -0.3582 0.028 Uiso 1 1 calc R . .
C215 C 0.3563(5) 0.6214(2) -0.3306(2) 0.0252(9) Uani 1 1 d . . .
H9 H 0.3419 0.6549 -0.3765 0.030 Uiso 1 1 calc R . .
C216 C 0.2590(4) 0.6292(2) -0.2765(2) 0.0223(9) Uani 1 1 d . . .
H10 H 0.1788 0.6674 -0.2840 0.027 Uiso 1 1 calc R . .
C217 C 0.2850(4) 0.5785(2) -0.2112(2) 0.0176(8) Uani 1 1 d . . .
C218 C 0.0654(4) 0.6020(2) -0.1404(2) 0.0215(8) Uani 1 1 d . . .
H1 H -0.0023 0.5535 -0.1414 0.032 Uiso 1 1 calc R . .
H3 H 0.0353 0.6409 -0.1836 0.032 Uiso 1 1 calc R . .
H2 H 0.0659 0.6334 -0.0916 0.032 Uiso 1 1 calc R . .
C219 C 0.4982(4) 0.4148(3) -0.0987(2) 0.0244(9) Uani 1 1 d . . .
H4 H 0.5295 0.4254 -0.0439 0.037 Uiso 1 1 calc R . .
H6 H 0.5826 0.4144 -0.1273 0.037 Uiso 1 1 calc R . .
H5 H 0.4490 0.3589 -0.1047 0.037 Uiso 1 1 calc R . .

loop_
_atom_site_aniso_label
_atom_site_aniso_U_11
_atom_site_aniso_U_22
_atom_site_aniso_U_33
_atom_site_aniso_U_23
_atom_site_aniso_U_13
_atom_site_aniso_U_12
Au1 0.01652(9) 0.01539(9) 0.01715(9) 0.00248(5) 0.00306(6) 0.00117(6)
P1 0.0137(5) 0.0155(5) 0.0148(5) 0.0013(4) 0.0030(4) 0.0007(4)
O1 0.0449(19) 0.0244(16) 0.0252(15) -0.0037(12) 0.0060(14) -0.0104(14)
N1 0.0162(16) 0.0151(16) 0.0183(16) -0.0003(12) 0.0015(13) -0.0011(13)
O2 0.0219(15) 0.0347(17) 0.0258(16) -0.0081(12) -0.0026(13) 0.0033(12)
N2 0.0157(16) 0.0152(16) 0.0197(16) 0.0038(12) 0.0014(13) 0.0022(12)
O3 0.0281(16) 0.0275(16) 0.0318(16) 0.0094(13) 0.0046(13) -0.0002(13)
N3 0.0165(17) 0.0147(17) 0.0229(17) 0.0025(12) 0.0053(14) 0.0024(12)
N4 0.0178(17) 0.0235(19) 0.0223(18) -0.0041(14) 0.0092(15) 0.0020(14)
C111 0.0143(18) 0.019(2) 0.0129(18) 0.0037(14) 0.0032(15) -0.0033(15)
C112 0.018(2) 0.020(2) 0.0179(19) 0.0045(15) 0.0046(16) 0.0004(16)
C113 0.0129(19) 0.033(2) 0.021(2) 0.0056(17) -0.0002(16) -0.0041(17)
C114 0.026(2) 0.026(2) 0.022(2) -0.0016(16) 0.0055(17) -0.0127(18)
C115 0.025(2) 0.018(2) 0.034(2) -0.0038(17) 0.0060(19) 0.0012(17)
C116 0.020(2) 0.019(2) 0.023(2) 0.0014(16) 0.0031(17) 0.0006(16)
C121 0.0108(18) 0.020(2) 0.0167(19) 0.0022(14) 0.0014(15) 0.0031(14)
C122 0.017(2) 0.021(2) 0.0182(19) 0.0031(15) 0.0012(16) 0.0013(15)
C123 0.0135(19) 0.022(2) 0.024(2) 0.0058(16) -0.0001(16) 0.0025(15)
C124 0.022(2) 0.033(2) 0.019(2) 0.0039(17) 0.0060(17) 0.0040(18)
C125 0.033(2) 0.030(2) 0.023(2) -0.0080(17) 0.0118(19) -0.0058(19)
C126 0.021(2) 0.020(2) 0.023(2) 0.0008(16) 0.0051(17) -0.0026(16)
C131 0.0146(19) 0.0153(19) 0.0159(18) -0.0021(14) 0.0013(15) 0.0007(14)
C132 0.017(2) 0.020(2) 0.0184(19) 0.0003(15) 0.0020(16) -0.0006(16)
C133 0.022(2) 0.020(2) 0.0185(19) 0.0002(15) -0.0003(16) 0.0012(16)
C134 0.0143(19) 0.016(2) 0.030(2) -0.0054(16) -0.0008(16) 0.0021(15)
C135 0.018(2) 0.019(2) 0.023(2) 0.0009(15) 0.0071(17) -0.0011(16)
C136 0.0137(19) 0.021(2) 0.0174(19) 0.0041(15) -0.0003(15) 0.0009(15)
C211 0.019(2) 0.0135(19) 0.020(2) -0.0032(15) 0.0012(16) -0.0015(15)
C212 0.020(2) 0.0153(19) 0.0171(19) 0.0009(14) -0.0022(15) -0.0039(15)
C213 0.021(2) 0.019(2) 0.027(2) -0.0011(16) 0.0057(17) -0.0017(16)
C214 0.026(2) 0.025(2) 0.021(2) -0.0029(16) 0.0086(17) -0.0057(17)
C215 0.035(2) 0.024(2) 0.016(2) 0.0023(16) 0.0001(18) -0.0069(18)
C216 0.027(2) 0.017(2) 0.022(2) 0.0003(15) -0.0007(17) -0.0025(16)
C217 0.022(2) 0.0146(19) 0.0162(19) -0.0034(15) 0.0030(16) -0.0060(16)
C218 0.019(2) 0.017(2) 0.028(2) 0.0013(16) 0.0022(17) 0.0029(16)
C219 0.022(2) 0.025(2) 0.027(2) 0.0089(17) 0.0047(17) 0.0054(17)

loop_
_atom_type_symbol
_atom_type_description
_atom_type_scat_dispersion_real
_atom_type_scat_dispersion_imag
_atom_type_scat_source
C C 0.0033 0.0016 'International Tables Vol C Tables 4.2.6.8 and 6.1.1.4'
H H 0.0000 0.0000 'International Tables Vol C Tables 4.2.6.8 and 6.1.1.4'
N N 0.0061 0.0033 'International Tables Vol C Tables 4.2.6.8 and 6.1.1.4'
P P 0.1023 0.0942 'International Tables Vol C Tables 4.2.6.8 and 6.1.1.4'
Au Au -2.0133 8.8022 'International Tables Vol C Tables 4.2.6.8 and 6.1.1.4'
O O 0.0106 0.0060 'International Tables Vol C Tables 4.2.6.8 and 6.1.1.4'

loop_
_geom_angle_atom_site_label_1
_geom_angle_atom_site_label_2
_geom_angle_atom_site_label_3
_geom_angle
_geom_angle_site_symmetry_1
_geom_angle_site_symmetry_3
_geom_angle_publ_flag
N3 Au1 P1 175.60(8) . . ?
C131 P1 C121 106.30(16) . . ?
C131 P1 C111 106.30(16) . . ?
C121 P1 C111 104.62(16) . . ?
C131 P1 Au1 112.00(12) . . ?
C121 P1 Au1 116.51(12) . . ?
C111 P1 Au1 110.39(12) . . ?
C211 N1 C217 109.2(3) . . ?
C211 N1 C218 123.6(3) . . ?
C217 N1 C218 126.0(3) . . ?
C211 N2 C212 109.6(3) . . ?
C211 N2 C219 126.1(3) . . ?
C212 N2 C219 124.0(3) . . ?
C211 N3 Au1 129.7(3) . . ?
C211 N3 H11 115.1 . . ?
Au1 N3 H11 115.1 . . ?
O1 N4 O3 120.0(3) . . ?
O1 N4 O2 120.2(3) . . ?
O3 N4 O2 119.9(3) . . ?
C112 C111 C116 119.9(4) . . ?
C112 C111 P1 117.9(3) . . ?
C116 C111 P1 122.2(3) . . ?
C111 C112 C113 120.1(4) . . ?
C111 C112 H112 120.0 . . ?
C113 C112 H112 120.0 . . ?
C114 C113 C112 119.9(4) . . ?
C114 C113 H113 120.0 . . ?
C112 C113 H113 120.0 . . ?
C113 C114 C115 120.6(4) . . ?
C113 C114 H114 119.7 . . ?
C115 C114 H114 119.7 . . ?
C114 C115 C116 119.9(4) . . ?
C114 C115 H115 120.0 . . ?
C116 C115 H115 120.0 . . ?
C115 C116 C111 119.5(4) . . ?
C115 C116 H116 120.2 . . ?
C111 C116 H116 120.2 . . ?
C122 C121 C126 119.8(3) . . ?
C122 C121 P1 122.1(3) . . ?
C126 C121 P1 118.1(3) . . ?
C123 C122 C121 119.7(4) . . ?
C123 C122 H122 120.1 . . ?
C121 C122 H122 120.1 . . ?
C124 C123 C122 120.2(4) . . ?
C124 C123 H123 119.9 . . ?
C122 C123 H123 119.9 . . ?
C125 C124 C123 120.2(4) . . ?
C125 C124 H124 119.9 . . ?
C123 C124 H124 119.9 . . ?
C124 C125 C126 120.3(4) . . ?
C124 C125 H125 119.9 . . ?
C126 C125 H125 119.9 . . ?
C125 C126 C121 119.7(3) . . ?
C125 C126 H126 120.2 . . ?
C121 C126 H126 120.2 . . ?
C132 C131 C136 119.6(3) . . ?
C132 C131 P1 122.8(3) . . ?
C136 C131 P1 117.6(3) . . ?
C131 C132 C133 119.7(3) . . ?
C131 C132 H132 120.1 . . ?
C133 C132 H132 120.1 . . ?
C134 C133 C132 120.4(4) . . ?
C134 C133 H133 119.8 . . ?
C132 C133 H133 119.8 . . ?
C133 C134 C135 119.8(4) . . ?
C133 C134 H134 120.1 . . ?
C135 C134 H134 120.1 . . ?
C136 C135 C134 120.3(4) . . ?
C136 C135 H135 119.9 . . ?
C134 C135 H135 119.9 . . ?
C135 C136 C131 120.1(3) . . ?
C135 C136 H136 119.9 . . ?
C131 C136 H136 119.9 . . ?
N3 C211 N2 126.7(3) . . ?
N3 C211 N1 125.8(3) . . ?
N2 C211 N1 107.5(3) . . ?
C213 C212 N2 131.2(3) . . ?
C213 C212 C217 121.9(3) . . ?
N2 C212 C217 106.8(3) . . ?
C212 C213 C214 116.4(4) . . ?
C212 C213 H7 121.8 . . ?
C214 C213 H7 121.8 . . ?
C215 C214 C213 121.8(4) . . ?
C215 C214 H8 119.1 . . ?
C213 C214 H8 119.1 . . ?
C214 C215 C216 121.8(4) . . ?
C214 C215 H9 119.1 . . ?
C216 C215 H9 119.1 . . ?
C217 C216 C215 116.4(4) . . ?
C217 C216 H10 121.8 . . ?
C215 C216 H10 121.8 . . ?
C216 C217 N1 131.5(4) . . ?
C216 C217 C212 121.6(3) . . ?
N1 C217 C212 107.0(3) . . ?
N1 C218 H1 109.5 . . ?
N1 C218 H3 109.5 . . ?
H1 C218 H3 109.5 . . ?
N1 C218 H2 109.5 . . ?
H1 C218 H2 109.5 . . ?
H3 C218 H2 109.5 . . ?
N2 C219 H4 109.5 . . ?
N2 C219 H6 109.5 . . ?
H4 C219 H6 109.5 . . ?
N2 C219 H5 109.5 . . ?
H4 C219 H5 109.5 . . ?
H6 C219 H5 109.5 . . ?

loop_
_geom_bond_atom_site_label_1
_geom_bond_atom_site_label_2
_geom_bond_distance
_geom_bond_site_symmetry_2
_geom_bond_publ_flag
Au1 N3 2.040(3) . ?
Au1 P1 2.2305(10) . ?
P1 C131 1.809(4) . ?
P1 C121 1.812(4) . ?
P1 C111 1.814(4) . ?
O1 N4 1.246(4) . ?
N1 C211 1.373(5) . ?
N1 C217 1.393(4) . ?
N1 C218 1.458(4) . ?
O2 N4 1.253(4) . ?
N2 C211 1.364(4) . ?
N2 C212 1.392(4) . ?
N2 C219 1.460(4) . ?
O3 N4 1.253(4) . ?
N3 C211 1.309(4) . ?
N3 H11 0.8800 . ?
C111 C112 1.387(5) . ?
C111 C116 1.396(6) . ?
C112 C113 1.393(5) . ?
C112 H112 0.9500 . ?
C113 C114 1.373(5) . ?
C113 H113 0.9500 . ?
C114 C115 1.387(5) . ?
C114 H114 0.9500 . ?
C115 C116 1.392(5) . ?
C115 H115 0.9500 . ?
C116 H116 0.9500 . ?
C121 C122 1.391(5) . ?
C121 C126 1.394(5) . ?
C122 C123 1.390(5) . ?
C122 H122 0.9500 . ?
C123 C124 1.380(5) . ?
C123 H123 0.9500 . ?
C124 C125 1.379(5) . ?
C124 H124 0.9500 . ?
C125 C126 1.389(5) . ?
C125 H125 0.9500 . ?
C126 H126 0.9500 . ?
C131 C132 1.389(5) . ?
C131 C136 1.395(5) . ?
C132 C133 1.394(5) . ?
C132 H132 0.9500 . ?
C133 C134 1.380(5) . ?
C133 H133 0.9500 . ?
C134 C135 1.388(5) . ?
C134 H134 0.9500 . ?
C135 C136 1.380(5) . ?
C135 H135 0.9500 . ?
C136 H136 0.9500 . ?
C212 C213 1.379(5) . ?
C212 C217 1.397(5) . ?
C213 C214 1.388(5) . ?
C213 H7 0.9500 . ?
C214 C215 1.386(6) . ?
C214 H8 0.9500 . ?
C215 C216 1.390(6) . ?
C215 H9 0.9500 . ?
C216 C217 1.382(5) . ?
C216 H10 0.9500 . ?
C218 H1 0.9800 . ?
C218 H3 0.9800 . ?
C218 H2 0.9800 . ?
C219 H4 0.9800 . ?
C219 H6 0.9800 . ?
C219 H5 0.9800 . ?

loop_
_geom_torsion_atom_site_label_1
_geom_torsion_atom_site_label_2
_geom_torsion_atom_site_label_3
_geom_torsion_atom_site_label_4
_geom_torsion
_geom_torsion_site_symmetry_1
_geom_torsion_site_symmetry_2
_geom_torsion_site_symmetry_3
_geom_torsion_site_symmetry_4
_geom_torsion_publ_flag
C131 P1 C111 C112 -164.6(3) . . . . ?
C121 P1 C111 C112 83.2(3) . . . . ?
Au1 P1 C111 C112 -42.9(3) . . . . ?
C131 P1 C111 C116 17.6(3) . . . . ?
C121 P1 C111 C116 -94.6(3) . . . . ?
Au1 P1 C111 C116 139.3(3) . . . . ?
C116 C111 C112 C113 0.2(5) . . . . ?
P1 C111 C112 C113 -177.6(3) . . . . ?
C111 C112 C113 C114 -0.5(5) . . . . ?
C112 C113 C114 C115 0.3(6) . . . . ?
C113 C114 C115 C116 0.3(6) . . . . ?
C114 C115 C116 C111 -0.6(6) . . . . ?
C112 C111 C116 C115 0.4(5) . . . . ?
P1 C111 C116 C115 178.1(3) . . . . ?
C131 P1 C121 C122 -92.5(3) . . . . ?
C111 P1 C121 C122 19.7(3) . . . . ?
Au1 P1 C121 C122 141.9(3) . . . . ?
C131 P1 C121 C126 86.9(3) . . . . ?
C111 P1 C121 C126 -160.9(3) . . . . ?
Au1 P1 C121 C126 -38.7(3) . . . . ?
C126 C121 C122 C123 1.5(5) . . . . ?
P1 C121 C122 C123 -179.0(3) . . . . ?
C121 C122 C123 C124 -2.0(6) . . . . ?
C122 C123 C124 C125 0.5(6) . . . . ?
C123 C124 C125 C126 1.6(6) . . . . ?
C124 C125 C126 C121 -2.0(6) . . . . ?
C122 C121 C126 C125 0.5(6) . . . . ?
P1 C121 C126 C125 -179.0(3) . . . . ?
C121 P1 C131 C132 3.9(3) . . . . ?
C111 P1 C131 C132 -107.2(3) . . . . ?
Au1 P1 C131 C132 132.1(3) . . . . ?
C121 P1 C131 C136 -175.2(3) . . . . ?
C111 P1 C131 C136 73.8(3) . . . . ?
Au1 P1 C131 C136 -46.9(3) . . . . ?
C136 C131 C132 C133 0.5(5) . . . . ?
P1 C131 C132 C133 -178.4(3) . . . . ?
C131 C132 C133 C134 -0.2(5) . . . . ?
C132 C133 C134 C135 -0.3(6) . . . . ?
C133 C134 C135 C136 0.5(6) . . . . ?
C134 C135 C136 C131 -0.2(6) . . . . ?
C132 C131 C136 C135 -0.4(5) . . . . ?
P1 C131 C136 C135 178.7(3) . . . . ?
Au1 N3 C211 N2 -24.4(5) . . . . ?
Au1 N3 C211 N1 155.5(3) . . . . ?
C212 N2 C211 N3 178.8(3) . . . . ?
C219 N2 C211 N3 5.1(6) . . . . ?
C212 N2 C211 N1 -1.1(4) . . . . ?
C219 N2 C211 N1 -174.8(3) . . . . ?
C217 N1 C211 N3 -178.6(3) . . . . ?
C218 N1 C211 N3 -10.9(6) . . . . ?
C217 N1 C211 N2 1.4(4) . . . . ?
C218 N1 C211 N2 169.1(3) . . . . ?
C211 N2 C212 C213 -177.9(4) . . . . ?
C219 N2 C212 C213 -4.1(6) . . . . ?
C211 N2 C212 C217 0.4(4) . . . . ?
C219 N2 C212 C217 174.3(3) . . . . ?
N2 C212 C213 C214 178.4(4) . . . . ?
C217 C212 C213 C214 0.2(5) . . . . ?
C212 C213 C214 C215 1.0(6) . . . . ?
C213 C214 C215 C216 -1.0(6) . . . . ?
C214 C215 C216 C217 -0.4(6) . . . . ?
C215 C216 C217 N1 -179.1(4) . . . . ?
C215 C216 C217 C212 1.7(5) . . . . ?
C211 N1 C217 C216 179.6(4) . . . . ?
C218 N1 C217 C216 12.3(6) . . . . ?
C211 N1 C217 C212 -1.1(4) . . . . ?
C218 N1 C217 C212 -168.5(3) . . . . ?
C213 C212 C217 C216 -1.7(6) . . . . ?
N2 C212 C217 C216 179.8(3) . . . . ?
C213 C212 C217 N1 179.0(3) . . . . ?
N2 C212 C217 N1 0.4(4) . . . . ?
